data_4500994
loop_
_publ_author_name
'Abrahams, Brendan F.'
'Hudson, Timothy A.'
'McCormick, Laura J.'
'Robson, Richard'

_publ_section_title
;
 Coordination Polymers of 2,5-Dihydroxybenzoquinone and Chloranilic Acid
 with the (10,3)-aTopology
;
_journal_issue 7
_journal_name_full 'Crystal Growth &amp; Design'
_journal_page_first 2717
_journal_paper_doi 10.1021/cg2005908
_journal_volume 11
_journal_year 2011
_chemical_formula_sum 'C50 H86 N2 Ni2 O16'
_chemical_formula_weight 1088.63
_chemical_name_systematic
;
 ?
;
_space_group_IT_number 230
_symmetry_cell_setting cubic
_symmetry_space_group_name_Hall '-I 4bd 2c 3'
_symmetry_space_group_name_H-M 'I a -3 d'
_atom_sites_solution_hydrogens geom
_atom_sites_solution_primary direct
_atom_sites_solution_secondary difmap
_audit_creation_method SHELXL-97
_cell_angle_alpha 90.00
_cell_angle_beta 90.00
_cell_angle_gamma 90.00
_cell_formula_units_Z 8
_cell_length_a 22.1014(13)
_cell_length_b 22.1014(13)
_cell_length_c 22.1014(13)
_cell_measurement_reflns_used 1185
_cell_measurement_temperature 130(2)
_cell_measurement_theta_max 51.6264
_cell_measurement_theta_min 3.9970
_cell_volume 10795.9(11)
_computing_cell_refinement
;
CrysAlisPro, Agilent Technologies,
Version 1.171.34.49 (release 20-01-2011 CrysAlis171 .NET)
(compiled Jan 20 2011,15:58:25)
;
_computing_data_collection
;
CrysAlisPro, Agilent Technologies,
Version 1.171.34.49 (release 20-01-2011 CrysAlis171 .NET)
(compiled Jan 20 2011,15:58:25)
;
_computing_data_reduction
;
CrysAlisPro, Agilent Technologies,
Version 1.171.34.49 (release 20-01-2011 CrysAlis171 .NET)
(compiled Jan 20 2011,15:58:25)
;
_computing_structure_refinement 'SHELXL-97 (Sheldrick, 1997)'
_computing_structure_solution 'SHELXS-97 (Sheldrick, 1997)'
_diffrn_ambient_temperature 130(2)
_diffrn_detector_area_resol_mean 10.2273
_diffrn_measured_fraction_theta_full 0.978
_diffrn_measured_fraction_theta_max 0.978
_diffrn_measurement_device_type 'SuperNova, Dual, Cu at zero, Atlas'
_diffrn_measurement_method 'w scans'
_diffrn_radiation_monochromator mirror
_diffrn_radiation_source 'SuperNova (Cu) X-ray Source'
_diffrn_radiation_type CuK\a
_diffrn_radiation_wavelength 1.54184
_diffrn_reflns_av_R_equivalents 0.0389
_diffrn_reflns_av_sigmaI/netI 0.0168
_diffrn_reflns_limit_h_max 20
_diffrn_reflns_limit_h_min -11
_diffrn_reflns_limit_k_max 12
_diffrn_reflns_limit_k_min -13
_diffrn_reflns_limit_l_max 11
_diffrn_reflns_limit_l_min -22
_diffrn_reflns_number 2524
_diffrn_reflns_theta_full 51.69
_diffrn_reflns_theta_max 51.69
_diffrn_reflns_theta_min 4.90
_exptl_absorpt_coefficient_mu 1.429
_exptl_absorpt_correction_T_max 1.00000
_exptl_absorpt_correction_T_min 0.52821
_exptl_absorpt_correction_type multi-scan
_exptl_absorpt_process_details
;
CrysAlisPro, Agilent Technologies,
Version 1.171.34.49 (release 20-01-2011 CrysAlis171 .NET)
(compiled Jan 20 2011,15:58:25)
Empirical absorption correction using spherical harmonics,
 implemented in SCALE3 ABSPACK scaling algorithm.
;
_exptl_crystal_colour red
_exptl_crystal_density_diffrn 1.340
_exptl_crystal_density_method 'not measured'
_exptl_crystal_description block
_exptl_crystal_F_000 4672
_exptl_crystal_size_max 0.12
_exptl_crystal_size_mid 0.12
_exptl_crystal_size_min 0.12
_platon_squeeze_details
;
The unit cell contains 16 highly disordered tetrabutylammonium cations and 32 H2O
molecules which have been treated as a diffuse contribution to the overall scattering
without specific atom positions by SQUEEZE/PLATON.
;
_refine_diff_density_max 0.341
_refine_diff_density_min -0.870
_refine_diff_density_rms 0.082
_refine_ls_extinction_method none
_refine_ls_goodness_of_fit_ref 1.722
_refine_ls_hydrogen_treatment constr
_refine_ls_matrix_type full
_refine_ls_number_parameters 26
_refine_ls_number_reflns 498
_refine_ls_number_restraints 0
_refine_ls_restrained_S_all 1.722
_refine_ls_R_factor_all 0.1121
_refine_ls_R_factor_gt 0.1048
_refine_ls_shift/su_max 0.000
_refine_ls_shift/su_mean 0.000
_refine_ls_structure_factor_coef Fsqd
_refine_ls_weighting_details 'calc w=1/[\s^2^(Fo^2^)+(0.2000P)^2^+0.0000P] where P=(Fo^2^+2Fc^2^)/3'
_refine_ls_weighting_scheme calc
_refine_ls_wR_factor_gt 0.3997
_refine_ls_wR_factor_ref 0.4083
_reflns_number_gt 406
_reflns_number_total 498
_reflns_threshold_expression >2sigma(I)
_cod_data_source_file cg2005908_si_002.cif
_cod_data_source_block (NBu4)2[Ni2(dhbq)3]
_cod_original_sg_symbol_H-M Ia-3d
_cod_database_code 4500994

loop_
_symmetry_equiv_pos_as_xyz
'x, y, z'
'x, -y, -z+1/2'
'-x+1/2, -y, z+1/2'
'-x+1/2, y, -z'
'-y+1/4, x+3/4, z+1/4'
'y+1/4, x+3/4, -z+3/4'
'y+1/4, -x+1/4, z+3/4'
'-y+1/4, -x+1/4, -z+1/4'
'y, z, x'
'-y+1/2, -z, x+1/2'
'y, -z, -x+1/2'
'-y+1/2, z, -x'
'-z+1/4, y+3/4, x+1/4'
'-z+1/4, -y+1/4, -x+1/4'
'z+1/4, -y+1/4, x+3/4'
'z+1/4, y+3/4, -x+3/4'
'z, x, y'
'-z, x+1/2, -y+1/2'
'-z, -x+1/2, y'
'z, -x, -y+1/2'
'-x+1/4, -z+1/4, -y+1/4'
'-x+1/4, z+3/4, y+1/4'
'x+3/4, -z+3/4, y+1/4'
'x+1/4, z+3/4, -y+3/4'
'x+1/2, y+1/2, z+1/2'
'x+1/2, -y+1/2, -z+1'
'-x+1, -y+1/2, z+1'
'-x+1, y+1/2, -z+1/2'
'-y+3/4, x+5/4, z+3/4'
'y+3/4, x+5/4, -z+5/4'
'y+3/4, -x+3/4, z+5/4'
'-y+3/4, -x+3/4, -z+3/4'
'y+1/2, z+1/2, x+1/2'
'-y+1, -z+1/2, x+1'
'y+1/2, -z+1/2, -x+1'
'-y+1, z+1/2, -x+1/2'
'-z+3/4, y+5/4, x+3/4'
'-z+3/4, -y+3/4, -x+3/4'
'z+3/4, -y+3/4, x+5/4'
'z+3/4, y+5/4, -x+5/4'
'z+1/2, x+1/2, y+1/2'
'-z+1/2, x+1, -y+1'
'-z+1/2, -x+1, y+1/2'
'z+1/2, -x+1/2, -y+1'
'-x+3/4, -z+3/4, -y+3/4'
'-x+3/4, z+5/4, y+3/4'
'x+5/4, -z+5/4, y+3/4'
'x+3/4, z+5/4, -y+5/4'
'-x, -y, -z'
'-x, y, z-1/2'
'x-1/2, y, -z-1/2'
'x-1/2, -y, z'
'y-1/4, -x-3/4, -z-1/4'
'-y-1/4, -x-3/4, z-3/4'
'-y-1/4, x-1/4, -z-3/4'
'y-1/4, x-1/4, z-1/4'
'-y, -z, -x'
'y-1/2, z, -x-1/2'
'-y, z, x-1/2'
'y-1/2, -z, x'
'z-1/4, -y-3/4, -x-1/4'
'z-1/4, y-1/4, x-1/4'
'-z-1/4, y-1/4, -x-3/4'
'-z-1/4, -y-3/4, x-3/4'
'-z, -x, -y'
'z, -x-1/2, y-1/2'
'z, x-1/2, -y'
'-z, x, y-1/2'
'x-1/4, z-1/4, y-1/4'
'x-1/4, -z-3/4, -y-1/4'
'-x-3/4, z-3/4, -y-1/4'
'-x-1/4, -z-3/4, y-3/4'
'-x+1/2, -y+1/2, -z+1/2'
'-x+1/2, y+1/2, z'
'x, y+1/2, -z'
'x, -y+1/2, z+1/2'
'y+1/4, -x-1/4, -z+1/4'
'-y+1/4, -x-1/4, z-1/4'
'-y+1/4, x+1/4, -z-1/4'
'y+1/4, x+1/4, z+1/4'
'-y+1/2, -z+1/2, -x+1/2'
'y, z+1/2, -x'
'-y+1/2, z+1/2, x'
'y, -z+1/2, x+1/2'
'z+1/4, -y-1/4, -x+1/4'
'z+1/4, y+1/4, x+1/4'
'-z+1/4, y+1/4, -x-1/4'
'-z+1/4, -y-1/4, x-1/4'
'-z+1/2, -x+1/2, -y+1/2'
'z+1/2, -x, y'
'z+1/2, x, -y+1/2'
'-z+1/2, x+1/2, y'
'x+1/4, z+1/4, y+1/4'
'x+1/4, -z-1/4, -y+1/4'
'-x-1/4, z-1/4, -y+1/4'
'-x+1/4, -z-1/4, y-1/4'

loop_
_atom_site_label
_atom_site_type_symbol
_atom_site_fract_x
_atom_site_fract_y
_atom_site_fract_z
_atom_site_U_iso_or_equiv
_atom_site_adp_type
_atom_site_occupancy
_atom_site_symmetry_multiplicity
_atom_site_calc_flag
_atom_site_refinement_flags
Ni1 Ni 0.8750 0.3750 0.1250 0.082(2) Uani 1 6 d S
O1 O 0.8838(2) 0.2833(2) 0.12635(19) 0.088(2) Uani 1 1 d .
C1 C 0.9373(3) 0.2664(3) 0.1246(3) 0.073(2) Uani 1 1 d .
C2 C 0.9534(4) 0.2034(4) 0.1250 0.095(4) Uani 1 2 d S
H2 H 0.9237 0.1737 0.1250 0.114 Uiso 1 2 calc SR

loop_
_atom_site_aniso_label
_atom_site_aniso_U_11
_atom_site_aniso_U_22
_atom_site_aniso_U_33
_atom_site_aniso_U_23
_atom_site_aniso_U_13
_atom_site_aniso_U_12
Ni1 0.082(2) 0.082(2) 0.082(2) -0.0086(8) -0.0086(8) 0.0086(8)
O1 0.072(3) 0.083(5) 0.109(4) -0.020(2) 0.000(2) 0.007(2)
C1 0.064(5) 0.060(4) 0.093(5) -0.008(3) 0.013(3) 0.008(3)
C2 0.084(5) 0.084(5) 0.115(9) 0.004(4) -0.004(4) -0.008(6)

loop_
_atom_type_symbol
_atom_type_description
_atom_type_scat_dispersion_real
_atom_type_scat_dispersion_imag
_atom_type_scat_source
C C 0.0181 0.0091 'International Tables Vol C Tables 4.2.6.8 and 6.1.1.4'
H H 0.0000 0.0000 'International Tables Vol C Tables 4.2.6.8 and 6.1.1.4'
O O 0.0492 0.0322 'International Tables Vol C Tables 4.2.6.8 and 6.1.1.4'
Ni Ni -3.0029 0.5091 'International Tables Vol C Tables 4.2.6.8 and 6.1.1.4'
N N 0.0311 0.0180 'International Tables Vol C Tables 4.2.6.8 and 6.1.1.4'

loop_
_geom_angle_atom_site_label_1
_geom_angle_atom_site_label_2
_geom_angle_atom_site_label_3
_geom_angle
_geom_angle_site_symmetry_1
_geom_angle_site_symmetry_3
O1 Ni1 O1 94.67(18) . 35
O1 Ni1 O1 79.1(3) . 8_665
O1 Ni1 O1 171.1(3) 35 8_665
O1 Ni1 O1 92.2(2) . 46_644
O1 Ni1 O1 79.1(3) 35 46_644
O1 Ni1 O1 94.67(18) 8_665 46_644
O1 Ni1 O1 94.67(18) . 18_645
O1 Ni1 O1 94.67(18) 35 18_645
O1 Ni1 O1 92.2(2) 8_665 18_645
O1 Ni1 O1 171.1(3) 46_644 18_645
O1 Ni1 O1 171.1(3) . 39_553
O1 Ni1 O1 92.2(2) 35 39_553
O1 Ni1 O1 94.67(18) 8_665 39_553
O1 Ni1 O1 94.67(18) 46_644 39_553
O1 Ni1 O1 79.1(3) 18_645 39_553
C1 O1 Ni1 112.9(5) . .
O1 C1 C2 121.8(7) . .
O1 C1 C1 117.5(4) . 8_665
C2 C1 C1 120.7(5) . 8_665
C1 C2 C1 118.7(9) 30_534 .
C1 C2 H2 120.7 30_534 .
C1 C2 H2 120.7 . .

loop_
_geom_bond_atom_site_label_1
_geom_bond_atom_site_label_2
_geom_bond_distance
_geom_bond_site_symmetry_2
Ni1 O1 2.037(5) .
Ni1 O1 2.037(5) 35
Ni1 O1 2.037(5) 8_665
Ni1 O1 2.037(5) 46_644
Ni1 O1 2.037(5) 18_645
Ni1 O1 2.037(5) 39_553
O1 C1 1.242(8) .
C1 C2 1.437(8) .
C1 C1 1.446(14) 8_665
C2 C1 1.437(8) 30_534
C2 H2 0.9300 .

loop_
_platon_squeeze_void_nr
_platon_squeeze_void_average_x
_platon_squeeze_void_average_y
_platon_squeeze_void_average_z
_platon_squeeze_void_volume
_platon_squeeze_void_count_electrons
_platon_squeeze_void_content
1 -0.010 0.001 0.001 7942 2507 ' '
